data_7156135
loop_
_publ_author_name
'Wang, Hui'
'Fang, Bin'
'Zhou, Le'
'Li, Di'
'Kong, Lin'
'Uvdal, Kajsa'
'Hu, Zhangjun'

_publ_section_title
;
 A reversible and highly selective two-photon fluorescent
 &quot;on-off-on&quot; probe for biological Cu<sup>2+</sup> detection.
;
_journal_issue 13
_journal_name_full 'Organic &amp; biomolecular chemistry'
_journal_page_first 2264
_journal_page_last 2268
_journal_paper_doi 10.1039/c8ob00257f
_journal_volume 16
_journal_year 2018
_chemical_formula_sum 'C21 H29 N3 O3'
_chemical_formula_weight 371.47
_space_group_crystal_system orthorhombic
_space_group_IT_number 61
_space_group_name_Hall '-P 2ac 2ab'
_space_group_name_H-M_alt 'P b c a'
_symmetry_space_group_name_Hall '-P 2ac 2ab'
_symmetry_space_group_name_H-M 'P b c a'
_atom_sites_solution_hydrogens mixed
_audit_creation_method SHELXL-2014/7
_audit_update_record
;
2017-05-02 deposited with the CCDC.
2018-03-05 downloaded from the CCDC.
;
_cell_angle_alpha 90
_cell_angle_beta 90
_cell_angle_gamma 90
_cell_formula_units_Z 8
_cell_length_a 16.772(3)
_cell_length_b 9.0637(15)
_cell_length_c 25.832(4)
_cell_measurement_temperature 293(2)
_cell_volume 3926.9(11)
_computing_structure_refinement 'SHELXL-2014/7 (Sheldrick, 2014)'
_diffrn_ambient_temperature 293(2)
_diffrn_measured_fraction_theta_full 0.997
_diffrn_measured_fraction_theta_max 0.997
_diffrn_radiation_type MoK\a
_diffrn_radiation_wavelength 0.71073
_diffrn_reflns_av_R_equivalents 0.0513
_diffrn_reflns_av_unetI/netI 0.0242
_diffrn_reflns_Laue_measured_fraction_full 0.997
_diffrn_reflns_Laue_measured_fraction_max 0.997
_diffrn_reflns_limit_h_max 14
_diffrn_reflns_limit_h_min -14
_diffrn_reflns_limit_k_max 7
_diffrn_reflns_limit_k_min -7
_diffrn_reflns_limit_l_max 22
_diffrn_reflns_limit_l_min -22
_diffrn_reflns_number 12896
_diffrn_reflns_point_group_measured_fraction_full 0.997
_diffrn_reflns_point_group_measured_fraction_max 0.997
_diffrn_reflns_theta_full 18.305
_diffrn_reflns_theta_max 18.305
_diffrn_reflns_theta_min 1.577
_exptl_absorpt_coefficient_mu 0.085
_exptl_crystal_density_diffrn 1.257
_exptl_crystal_F_000 1600
_refine_diff_density_max 0.189
_refine_diff_density_min -0.110
_refine_diff_density_rms 0.029
_refine_ls_extinction_method none
_refine_ls_goodness_of_fit_ref 1.012
_refine_ls_hydrogen_treatment constr
_refine_ls_matrix_type full
_refine_ls_number_parameters 248
_refine_ls_number_reflns 1411
_refine_ls_number_restraints 0
_refine_ls_restrained_S_all 1.012
_refine_ls_R_factor_all 0.0473
_refine_ls_R_factor_gt 0.0365
_refine_ls_shift/su_max 0.000
_refine_ls_shift/su_mean 0.000
_refine_ls_structure_factor_coef Fsqd
_refine_ls_weighting_details 'w=1/[\s^2^(Fo^2^)+(0.0644P)^2^+1.4613P] where P=(Fo^2^+2Fc^2^)/3'
_refine_ls_weighting_scheme calc
_refine_ls_wR_factor_gt 0.0965
_refine_ls_wR_factor_ref 0.1026
_reflns_Friedel_coverage 0.000
_reflns_number_gt 1166
_reflns_number_total 1411
_reflns_threshold_expression 'I > 2\s(I)'
_cod_data_source_file c8ob00257f2.cif
_cod_data_source_block 20170329b_0m
_cod_depositor_comments 'Adding full bibliography for 7156135.cif.'
_cod_database_code 7156135
_shelx_shelxl_version_number 2014/7
_shelx_space_group_comment
;
The symmetry employed for this shelxl refinement is uniquely defined
by the following loop, which should always be used as a source of
symmetry information in preference to the above space-group names.
They are only intended as comments.
;

loop_
_space_group_symop_operation_xyz
'x, y, z'
'-x+1/2, -y, z+1/2'
'x+1/2, -y+1/2, -z'
'-x, y+1/2, -z+1/2'
'-x, -y, -z'
'x-1/2, y, -z-1/2'
'-x-1/2, y-1/2, z'
'x, -y-1/2, z-1/2'

loop_
_atom_site_label
_atom_site_type_symbol
_atom_site_fract_x
_atom_site_fract_y
_atom_site_fract_z
_atom_site_U_iso_or_equiv
_atom_site_adp_type
_atom_site_occupancy
_atom_site_site_symmetry_order
_atom_site_calc_flag
_atom_site_refinement_flags_posn
_atom_site_refinement_flags_adp
O2 O 0.31919(14) 0.0746(2) -0.12907(9) 0.0603(7) Uani 1 1 d . .
H2 H 0.2913 0.1461 -0.1221 0.090 Uiso 1 1 calc R U
O1 O 0.41331(15) 0.7413(2) 0.10785(9) 0.0617(8) Uani 1 1 d . .
H1 H 0.4069 0.6590 0.0954 0.093 Uiso 1 1 calc R U
O3 O 0.27134(13) -0.1943(3) -0.09449(9) 0.0677(8) Uani 1 1 d . .
H3 H 0.2848 -0.1155 -0.1075 0.101 Uiso 1 1 d R U
N3 N 0.39423(15) -0.0170(3) -0.03113(11) 0.0416(8) Uani 1 1 d . .
N2 N 0.36741(16) 0.4746(3) 0.10145(13) 0.0477(8) Uani 1 1 d . .
N1 N 0.39142(17) 0.9916(3) 0.26832(11) 0.0517(8) Uani 1 1 d . .
C15 C 0.38786(19) 0.0998(5) 0.00320(13) 0.0383(9) Uani 1 1 d . .
C8 C 0.3414(2) 0.6211(4) 0.17585(15) 0.0401(9) Uani 1 1 d . .
C12 C 0.3707(2) 0.3447(5) 0.07102(15) 0.0429(9) Uani 1 1 d . .
C9 C 0.3842(2) 0.7440(5) 0.15609(14) 0.0419(10) Uani 1 1 d . .
C5 C 0.3723(2) 0.8747(4) 0.23739(16) 0.0413(9) Uani 1 1 d . .
C10 C 0.39673(19) 0.8674(4) 0.18599(16) 0.0441(10) Uani 1 1 d . .
H10 H 0.4223 0.9483 0.1714 0.053 Uiso 1 1 calc R U
C13 C 0.3289(2) 0.2140(5) 0.07949(13) 0.0461(10) Uani 1 1 d . .
H13 H 0.2949 0.2067 0.1078 0.055 Uiso 1 1 calc R U
C7 C 0.3134(2) 0.6339(4) 0.22636(17) 0.0533(10) Uani 1 1 d . .
H7 H 0.2833 0.5569 0.2400 0.064 Uiso 1 1 calc R U
C16 C 0.43148(19) 0.2303(5) -0.00365(13) 0.0438(9) Uani 1 1 d . .
H16 H 0.4673 0.2375 -0.0310 0.053 Uiso 1 1 calc R U
C20 C 0.43694(19) 0.0007(4) -0.07988(12) 0.0466(10) Uani 1 1 d . .
H20A H 0.4407 -0.0951 -0.0965 0.056 Uiso 1 1 calc R U
H20B H 0.4908 0.0331 -0.0723 0.056 Uiso 1 1 calc R U
C6 C 0.3278(2) 0.7534(5) 0.25675(14) 0.0510(10) Uani 1 1 d . .
H6 H 0.3084 0.7557 0.2905 0.061 Uiso 1 1 calc R U
C17 C 0.4221(2) 0.3473(4) 0.02927(16) 0.0493(10) Uani 1 1 d . .
H17 H 0.4517 0.4323 0.0233 0.059 Uiso 1 1 calc R U
C14 C 0.3372(2) 0.0954(4) 0.04659(15) 0.0461(10) Uani 1 1 d . .
H14 H 0.3084 0.0098 0.0533 0.055 Uiso 1 1 calc R U
C11 C 0.3338(2) 0.4881(4) 0.14574(17) 0.0478(10) Uani 1 1 d . .
H11 H 0.3037 0.4103 0.1587 0.057 Uiso 1 1 calc R U
C18 C 0.3596(2) -0.1606(4) -0.02001(13) 0.0505(10) Uani 1 1 d . .
H18A H 0.3593 -0.1747 0.0172 0.061 Uiso 1 1 calc R U
H18B H 0.3939 -0.2359 -0.0347 0.061 Uiso 1 1 calc R U
C21 C 0.4004(2) 0.1078(4) -0.11777(13) 0.0524(10) Uani 1 1 d . .
H21A H 0.4036 0.2067 -0.1036 0.063 Uiso 1 1 calc R U
H21B H 0.4309 0.1061 -0.1497 0.063 Uiso 1 1 calc R U
C4 C 0.3590(2) 1.0144(4) 0.31972(14) 0.0586(11) Uani 1 1 d . .
H4A H 0.3075 0.9661 0.3218 0.070 Uiso 1 1 calc R U
H4B H 0.3505 1.1192 0.3249 0.070 Uiso 1 1 calc R U
C2 C 0.4521(2) 1.1022(4) 0.25212(14) 0.0652(11) Uani 1 1 d . .
H2A H 0.4800 1.1380 0.2825 0.078 Uiso 1 1 calc R U
H2B H 0.4909 1.0547 0.2298 0.078 Uiso 1 1 calc R U
C19 C 0.2766(2) -0.1840(4) -0.03991(14) 0.0652(12) Uani 1 1 d . .
H19A H 0.2555 -0.2740 -0.0249 0.078 Uiso 1 1 calc R U
H19B H 0.2434 -0.1030 -0.0283 0.078 Uiso 1 1 calc R U
C1 C 0.4165(3) 1.2289(4) 0.22430(15) 0.0886(14) Uani 1 1 d . .
H1A H 0.3895 1.1943 0.1939 0.133 Uiso 1 1 calc R U
H1B H 0.4578 1.2967 0.2145 0.133 Uiso 1 1 calc R U
H1C H 0.3790 1.2780 0.2465 0.133 Uiso 1 1 calc R U
C3 C 0.4113(3) 0.9571(5) 0.36259(15) 0.0837(13) Uani 1 1 d . .
H3A H 0.4186 0.8527 0.3585 0.125 Uiso 1 1 calc R U
H3B H 0.3866 0.9766 0.3954 0.125 Uiso 1 1 calc R U
H3C H 0.4622 1.0054 0.3612 0.125 Uiso 1 1 calc R U

loop_
_atom_site_aniso_label
_atom_site_aniso_U_11
_atom_site_aniso_U_22
_atom_site_aniso_U_33
_atom_site_aniso_U_23
_atom_site_aniso_U_13
_atom_site_aniso_U_12
O2 0.0586(19) 0.0564(17) 0.0659(17) -0.0036(14) -0.0097(14) 0.0040(13)
O1 0.0845(19) 0.0533(18) 0.0475(18) -0.0033(13) 0.0113(15) -0.0161(16)
O3 0.0715(19) 0.0634(18) 0.0681(19) -0.0028(14) -0.0118(13) -0.0206(14)
N3 0.0480(19) 0.038(2) 0.039(2) -0.0023(18) 0.0045(15) -0.0046(16)
N2 0.050(2) 0.057(3) 0.036(2) -0.0066(19) 0.0004(17) 0.0003(17)
N1 0.064(2) 0.041(2) 0.050(2) -0.0078(19) 0.0162(17) -0.0176(18)
C15 0.034(2) 0.049(3) 0.032(3) 0.005(2) -0.002(2) 0.006(2)
C8 0.042(2) 0.035(3) 0.044(3) -0.002(3) 0.0015(19) -0.003(2)
C12 0.045(3) 0.041(3) 0.042(3) -0.006(2) -0.006(2) -0.006(2)
C9 0.046(2) 0.047(3) 0.033(3) -0.002(3) 0.005(2) 0.006(2)
C5 0.040(2) 0.038(3) 0.046(3) -0.005(3) 0.005(2) 0.000(2)
C10 0.050(2) 0.037(3) 0.046(3) 0.000(2) 0.007(2) -0.0043(19)
C13 0.050(3) 0.053(3) 0.035(2) -0.003(2) 0.0066(17) -0.004(2)
C7 0.054(3) 0.048(3) 0.058(3) -0.002(2) 0.011(2) -0.014(2)
C16 0.040(2) 0.047(3) 0.044(2) -0.004(2) 0.0079(18) -0.011(2)
C20 0.044(2) 0.052(2) 0.045(2) -0.002(2) 0.000(2) 0.0032(19)
C6 0.055(3) 0.050(3) 0.048(2) -0.004(3) 0.013(2) -0.012(2)
C17 0.046(3) 0.056(3) 0.046(2) -0.005(2) 0.007(2) -0.010(2)
C14 0.052(3) 0.040(3) 0.046(2) 0.005(2) 0.001(2) -0.010(2)
C11 0.043(2) 0.044(3) 0.057(3) 0.003(2) -0.007(2) -0.0052(19)
C18 0.062(3) 0.042(3) 0.048(2) 0.0027(19) -0.004(2) -0.007(2)
C21 0.040(3) 0.067(3) 0.050(2) 0.001(2) -0.0008(19) -0.005(2)
C4 0.066(3) 0.054(3) 0.056(3) -0.016(2) 0.013(2) -0.008(2)
C2 0.070(3) 0.061(3) 0.064(2) -0.010(2) -0.008(2) -0.002(3)
C19 0.069(3) 0.068(3) 0.059(3) -0.001(2) 0.009(2) -0.019(2)
C1 0.118(4) 0.065(3) 0.083(3) 0.010(3) -0.015(3) -0.003(3)
C3 0.100(3) 0.086(3) 0.065(3) 0.005(2) -0.004(3) -0.005(3)

loop_
_atom_type_symbol
_atom_type_description
_atom_type_scat_dispersion_real
_atom_type_scat_dispersion_imag
_atom_type_scat_source
C C 0.0033 0.0016 'International Tables Vol C Tables 4.2.6.8 and 6.1.1.4'
H H 0.0000 0.0000 'International Tables Vol C Tables 4.2.6.8 and 6.1.1.4'
N N 0.0061 0.0033 'International Tables Vol C Tables 4.2.6.8 and 6.1.1.4'
O O 0.0106 0.0060 'International Tables Vol C Tables 4.2.6.8 and 6.1.1.4'

loop_
_geom_angle_atom_site_label_1
_geom_angle_atom_site_label_2
_geom_angle_atom_site_label_3
_geom_angle
C21 O2 H2 109.5
C9 O1 H1 109.5
C19 O3 H3 109.4
C15 N3 C18 121.8(3)
C15 N3 C20 120.5(3)
C18 N3 C20 117.7(3)
C11 N2 C12 126.3(3)
C5 N1 C4 123.9(3)
C5 N1 C2 121.2(3)
C4 N1 C2 114.7(3)
N3 C15 C16 121.6(3)
N3 C15 C14 122.4(4)
C16 C15 C14 116.1(3)
C7 C8 C9 116.3(3)
C7 C8 C11 123.1(4)
C9 C8 C11 120.5(3)
C17 C12 C13 116.8(3)
C17 C12 N2 116.3(4)
C13 C12 N2 126.9(4)
O1 C9 C10 118.8(4)
O1 C9 C8 120.3(4)
C10 C9 C8 120.9(3)
N1 C5 C10 121.7(4)
N1 C5 C6 121.2(4)
C10 C5 C6 117.0(3)
C9 C10 C5 122.0(3)
C9 C10 H10 119.0
C5 C10 H10 119.0
C14 C13 C12 121.0(3)
C14 C13 H13 119.5
C12 C13 H13 119.5
C6 C7 C8 123.2(3)
C6 C7 H7 118.4
C8 C7 H7 118.4
C17 C16 C15 121.0(3)
C17 C16 H16 119.5
C15 C16 H16 119.5
N3 C20 C21 115.5(3)
N3 C20 H20A 108.4
C21 C20 H20A 108.4
N3 C20 H20B 108.4
C21 C20 H20B 108.4
H20A C20 H20B 107.5
C7 C6 C5 120.5(3)
C7 C6 H6 119.8
C5 C6 H6 119.8
C16 C17 C12 122.9(3)
C16 C17 H17 118.5
C12 C17 H17 118.5
C13 C14 C15 122.0(3)
C13 C14 H14 119.0
C15 C14 H14 119.0
N2 C11 C8 121.5(3)
N2 C11 H11 119.2
C8 C11 H11 119.2
N3 C18 C19 115.5(3)
N3 C18 H18A 108.4
C19 C18 H18A 108.4
N3 C18 H18B 108.4
C19 C18 H18B 108.4
H18A C18 H18B 107.5
O2 C21 C20 112.7(3)
O2 C21 H21A 109.1
C20 C21 H21A 109.1
O2 C21 H21B 109.1
C20 C21 H21B 109.1
H21A C21 H21B 107.8
N1 C4 C3 114.0(3)
N1 C4 H4A 108.8
C3 C4 H4A 108.8
N1 C4 H4B 108.8
C3 C4 H4B 108.8
H4A C4 H4B 107.7
C1 C2 N1 112.5(3)
C1 C2 H2A 109.1
N1 C2 H2A 109.1
C1 C2 H2B 109.1
N1 C2 H2B 109.1
H2A C2 H2B 107.8
O3 C19 C18 114.2(3)
O3 C19 H19A 108.7
C18 C19 H19A 108.7
O3 C19 H19B 108.7
C18 C19 H19B 108.7
H19A C19 H19B 107.6
C2 C1 H1A 109.5
C2 C1 H1B 109.5
H1A C1 H1B 109.5
C2 C1 H1C 109.5
H1A C1 H1C 109.5
H1B C1 H1C 109.5
C4 C3 H3A 109.5
C4 C3 H3B 109.5
H3A C3 H3B 109.5
C4 C3 H3C 109.5
H3A C3 H3C 109.5
H3B C3 H3C 109.5

loop_
_geom_bond_atom_site_label_1
_geom_bond_atom_site_label_2
_geom_bond_distance
O2 C21 1.425(4)
O2 H2 0.8200
O1 C9 1.339(4)
O1 H1 0.8200
O3 C19 1.416(4)
O3 H3 0.8199
N3 C15 1.385(4)
N3 C18 1.454(4)
N3 C20 1.458(4)
N2 C11 1.282(4)
N2 C12 1.417(4)
N1 C5 1.366(4)
N1 C4 1.449(4)
N1 C2 1.488(4)
C15 C16 1.402(4)
C15 C14 1.407(4)
C8 C7 1.392(4)
C8 C9 1.420(4)
C8 C11 1.440(5)
C12 C17 1.381(4)
C12 C13 1.393(4)
C9 C10 1.375(4)
C5 C10 1.391(4)
C5 C6 1.419(4)
C10 H10 0.9300
C13 C14 1.377(4)
C13 H13 0.9300
C7 C6 1.360(4)
C7 H7 0.9300
C16 C17 1.368(4)
C16 H16 0.9300
C20 C21 1.509(4)
C20 H20A 0.9700
C20 H20B 0.9700
C6 H6 0.9300
C17 H17 0.9300
C14 H14 0.9300
C11 H11 0.9300
C18 C19 1.499(5)
C18 H18A 0.9700
C18 H18B 0.9700
C21 H21A 0.9700
C21 H21B 0.9700
C4 C3 1.505(5)
C4 H4A 0.9700
C4 H4B 0.9700
C2 C1 1.481(5)
C2 H2A 0.9700
C2 H2B 0.9700
C19 H19A 0.9700
C19 H19B 0.9700
C1 H1A 0.9600
C1 H1B 0.9600
C1 H1C 0.9600
C3 H3A 0.9600
C3 H3B 0.9600
C3 H3C 0.9600

loop_
_geom_torsion_atom_site_label_1
_geom_torsion_atom_site_label_2
_geom_torsion_atom_site_label_3
_geom_torsion_atom_site_label_4
_geom_torsion
C18 N3 C15 C16 169.8(3)
C20 N3 C15 C16 -9.7(4)
C18 N3 C15 C14 -10.6(4)
C20 N3 C15 C14 169.9(3)
C11 N2 C12 C17 -168.5(3)
C11 N2 C12 C13 9.9(5)
C7 C8 C9 O1 -180.0(3)
C11 C8 C9 O1 4.5(5)
C7 C8 C9 C10 0.3(4)
C11 C8 C9 C10 -175.3(3)
C4 N1 C5 C10 171.5(3)
C2 N1 C5 C10 -12.1(5)
C4 N1 C5 C6 -9.8(5)
C2 N1 C5 C6 166.5(3)
O1 C9 C10 C5 -176.2(3)
C8 C9 C10 C5 3.6(5)
N1 C5 C10 C9 173.7(3)
C6 C5 C10 C9 -5.0(5)
C17 C12 C13 C14 -1.9(5)
N2 C12 C13 C14 179.6(3)
C9 C8 C7 C6 -2.6(5)
C11 C8 C7 C6 172.9(3)
N3 C15 C16 C17 177.2(3)
C14 C15 C16 C17 -2.4(4)
C15 N3 C20 C21 -65.2(4)
C18 N3 C20 C21 115.3(3)
C8 C7 C6 C5 1.1(5)
N1 C5 C6 C7 -176.0(3)
C10 C5 C6 C7 2.7(5)
C15 C16 C17 C12 0.6(5)
C13 C12 C17 C16 1.6(5)
N2 C12 C17 C16 -179.8(3)
C12 C13 C14 C15 0.1(5)
N3 C15 C14 C13 -177.5(3)
C16 C15 C14 C13 2.0(4)
C12 N2 C11 C8 173.2(3)
C7 C8 C11 N2 -172.6(3)
C9 C8 C11 N2 2.6(5)
C15 N3 C18 C19 92.2(4)
C20 N3 C18 C19 -88.2(4)
N3 C20 C21 O2 -54.6(4)
C5 N1 C4 C3 95.5(4)
C2 N1 C4 C3 -81.0(4)
C5 N1 C2 C1 91.8(4)
C4 N1 C2 C1 -91.5(4)
N3 C18 C19 O3 69.5(4)
